data_2020424
loop_
_publ_author_name
'Ben Nasr, Mahjouba'
'Aubert, Emmanuel'
'Espinosa, Enrique'

_publ_section_title
;
 A comparative study of two polymorphs of
 bis(1-hydroxy-2-methylpropan-2-aminium) carbonate
;
_journal_coeditor_code FM3039
_journal_issue 3
_journal_name_full 'Acta Crystallographica Section C'
_journal_page_first 225
_journal_page_last 229
_journal_paper_doi 10.1107/S2053229616002849
_journal_volume 72
_journal_year 2016
_chemical_formula_iupac '2C4 H12 N O +, C O3 2-'
_chemical_formula_moiety '2(C4 H12 N O +), C O3 2-'
_chemical_formula_sum 'C9 H24 N2 O5'
_chemical_formula_weight 240.30
_chemical_name_systematic
;
Bis(1-hydroxy-2-methylpropan-2-aminium) carbonate
;
_space_group_crystal_system monoclinic
_space_group_IT_number 15
_space_group_name_Hall '-C 2yc'
_space_group_name_H-M_alt 'C 1 2/c 1'
_symmetry_space_group_name_Hall '-C 2yc'
_symmetry_space_group_name_H-M 'C 1 2/c 1'
_audit_creation_method SHELXL-2014
_cell_angle_alpha 90
_cell_angle_beta 104.075(9)
_cell_angle_gamma 90
_cell_formula_units_Z 4
_cell_length_a 10.6114(9)
_cell_length_b 6.3184(7)
_cell_length_c 19.063(2)
_cell_measurement_reflns_used 2163
_cell_measurement_temperature 100(2)
_cell_measurement_theta_max 75.9380
_cell_measurement_theta_min 8.2340
_cell_volume 1239.7(2)
_computing_cell_refinement
;
(CrysAlis PRO; Agilent, 2014)
;
_computing_data_collection
;
(CrysAlis PRO; Agilent, 2014)
;
_computing_data_reduction
;
(CrysAlis PRO; Agilent, 2014)
;
_computing_molecular_graphics
;
Mercury (Macrae <i>et al.</i>, 2006)
;
_computing_publication_material
;
SHELXL2014 (Sheldrick, 2015)
;
_computing_structure_refinement
;
SHELXL2014 (Sheldrick, 2015)
;
_computing_structure_solution
;
SIR92 (Altomare <i>et al.</i>,  1994)
;
_diffrn_ambient_temperature 100(2)
_diffrn_detector_area_resol_mean 10.4508
_diffrn_measured_fraction_theta_full 1.000
_diffrn_measured_fraction_theta_max 0.992
_diffrn_measurement_device_type 'Oxford SuperNova'
_diffrn_measurement_method 'omega scans'
_diffrn_radiation_type CuK\a
_diffrn_radiation_wavelength 1.54184
_diffrn_reflns_av_R_equivalents 0.0451
_diffrn_reflns_limit_h_max 13
_diffrn_reflns_limit_h_min -13
_diffrn_reflns_limit_k_max 7
_diffrn_reflns_limit_k_min -7
_diffrn_reflns_limit_l_max 23
_diffrn_reflns_limit_l_min -23
_diffrn_reflns_number 4510
_diffrn_reflns_theta_full 67.684
_diffrn_reflns_theta_max 76.923
_diffrn_reflns_theta_min 4.783
_exptl_absorpt_coefficient_mu 0.868
_exptl_absorpt_correction_T_max 0.950
_exptl_absorpt_correction_T_min 0.895
_exptl_absorpt_correction_type analytical
_exptl_absorpt_process_details
;
[CrysAlis PRO (Agilent, 2014), based on expressions derived by
Clark & Reid (1995)]
;
_exptl_crystal_colour colourless
_exptl_crystal_density_diffrn 1.287
_exptl_crystal_description block
_exptl_crystal_F_000 528
_exptl_crystal_size_max 0.1747
_exptl_crystal_size_mid 0.1221
_exptl_crystal_size_min 0.0741
_refine_diff_density_max 0.373
_refine_diff_density_min -0.302
_refine_ls_extinction_method none
_refine_ls_goodness_of_fit_ref 1.090
_refine_ls_hydrogen_treatment constr
_refine_ls_matrix_type full
_refine_ls_number_parameters 90
_refine_ls_number_reflns 1296
_refine_ls_number_restraints 0
_refine_ls_restrained_S_all 1.090
_refine_ls_R_factor_all 0.0605
_refine_ls_R_factor_gt 0.0532
_refine_ls_shift/su_max 0.000
_refine_ls_shift/su_mean 0.000
_refine_ls_structure_factor_coef Fsqd
_refine_ls_weighting_details 'w=1/[\s^2^(Fo^2^)+(0.0927P)^2^+1.3673P] where P=(Fo^2^+2Fc^2^)/3'
_refine_ls_weighting_scheme calc
_refine_ls_wR_factor_gt 0.1514
_refine_ls_wR_factor_ref 0.1590
_reflns_number_gt 1089
_reflns_number_total 1296
_reflns_threshold_expression 'I > 2\s(I)'
_cod_data_source_file fm3039sup1.cif
_cod_data_source_block I
_cod_depositor_comments 'Adding full bibliography for 2020424.cif.'
_cod_database_code 2020424
_cod_database_fobs_code 2020424
_shelx_space_group_comment
;
The symmetry employed for this shelxl refinement is uniquely defined
by the following loop, which should always be used as a source of
symmetry information in preference to the above space-group names.
They are only intended as comments.
;
_shelxl_version_number 2.014

loop_
_space_group_symop_operation_xyz
'x, y, z'
'-x, y, -z+1/2'
'x+1/2, y+1/2, z'
'-x+1/2, y+1/2, -z+1/2'
'-x, -y, -z'
'x, -y, z-1/2'
'-x+1/2, -y+1/2, -z'
'x+1/2, -y+1/2, z-1/2'

loop_
_atom_site_type_symbol
_atom_site_label
_atom_site_fract_x
_atom_site_fract_y
_atom_site_fract_z
_atom_site_U_iso_or_equiv
_atom_site_adp_type
_atom_site_calc_flag
_atom_site_occupancy
O O3 0.5000 0.7255(3) 0.7500 0.0185(4) Uani d 1
O O2 0.60837(11) 0.4212(2) 0.77210(7) 0.0176(4) Uani d 1
O O1 0.79741(13) 0.1198(2) 0.59807(8) 0.0208(4) Uani d 1
N N1 0.80245(14) 0.5035(2) 0.69501(8) 0.0158(4) Uani d 1
C C5 0.5000 0.5224(4) 0.7500 0.0145(5) Uani d 1
C C1 0.74396(17) 0.4943(3) 0.61461(10) 0.0157(4) Uani d 1
C C3 0.62788(17) 0.6436(3) 0.59678(11) 0.0204(4) Uani d 1
H H11 0.5885 0.6398 0.5447 0.031 Uiso calc 1
H H10 0.5637 0.5990 0.6231 0.031 Uiso calc 1
H H12 0.6567 0.7880 0.6112 0.031 Uiso calc 1
C C4 0.84836(17) 0.5593(3) 0.57641(10) 0.0190(4) Uani d 1
H H8 0.8126 0.5546 0.5240 0.029 Uiso calc 1
H H7 0.8776 0.7034 0.5909 0.029 Uiso calc 1
H H9 0.9221 0.4616 0.5898 0.029 Uiso calc 1
C C2 0.69656(17) 0.2684(3) 0.59443(10) 0.0185(4) Uani d 1
H H5 0.6426 0.2222 0.6273 0.022 Uiso calc 1
H H6 0.6405 0.2690 0.5446 0.022 Uiso calc 1
H H3 0.738(2) 0.489(4) 0.7197(13) 0.017(5) Uiso d 1
H H4 0.869(3) 0.407(5) 0.7072(17) 0.035(7) Uiso d 1
H H1 0.822(3) 0.073(5) 0.6410(19) 0.041(8) Uiso d 1
H H2 0.842(3) 0.643(5) 0.7078(17) 0.038(8) Uiso d 1

loop_
_atom_site_aniso_label
_atom_site_aniso_U_11
_atom_site_aniso_U_22
_atom_site_aniso_U_33
_atom_site_aniso_U_12
_atom_site_aniso_U_13
_atom_site_aniso_U_23
O3 0.0159(8) 0.0142(9) 0.0258(10) 0.000 0.0062(7) 0.000
O2 0.0141(7) 0.0189(7) 0.0223(7) 0.0031(5) 0.0094(5) 0.0022(5)
O1 0.0217(7) 0.0202(7) 0.0221(8) 0.0035(5) 0.0087(5) -0.0011(5)
N1 0.0132(7) 0.0184(8) 0.0189(8) 0.0006(6) 0.0099(6) 0.0002(6)
C5 0.0135(11) 0.0170(12) 0.0159(12) 0.000 0.0090(9) 0.000
C1 0.0138(8) 0.0173(9) 0.0187(9) 0.0004(6) 0.0091(6) 0.0004(6)
C3 0.0159(8) 0.0217(9) 0.0260(10) 0.0025(7) 0.0096(7) 0.0036(7)
C4 0.0170(8) 0.0215(9) 0.0225(9) -0.0012(7) 0.0124(7) -0.0006(7)
C2 0.0153(8) 0.0205(9) 0.0205(9) -0.0004(7) 0.0060(6) -0.0006(7)

loop_
_atom_type_symbol
_atom_type_description
_atom_type_scat_dispersion_real
_atom_type_scat_dispersion_imag
_atom_type_scat_source
C C 0.0181 0.0091 'International Tables Vol C Tables 4.2.6.8 and 6.1.1.4'
H H 0.0000 0.0000 'International Tables Vol C Tables 4.2.6.8 and 6.1.1.4'
N N 0.0311 0.0180 'International Tables Vol C Tables 4.2.6.8 and 6.1.1.4'
O O 0.0492 0.0322 'International Tables Vol C Tables 4.2.6.8 and 6.1.1.4'

loop_
_geom_angle_atom_site_label_1
_geom_angle_atom_site_label_2
_geom_angle_atom_site_label_3
_geom_angle_site_symmetry_1
_geom_angle_site_symmetry_3
_geom_angle
C2 O1 H1 . . 109(2)
C1 N1 H3 . . 110.0(15)
C1 N1 H4 . . 109.5(19)
H3 N1 H4 . . 115(2)
C1 N1 H2 . . 109.3(18)
H3 N1 H2 . . 107(2)
H4 N1 H2 . . 106(2)
O3 C5 O2 . 2_656 119.62(11)
O3 C5 O2 . . 119.62(11)
O2 C5 O2 2_656 . 120.8(2)
N1 C1 C3 . . 108.29(14)
N1 C1 C4 . . 107.95(14)
C3 C1 C4 . . 111.69(15)
N1 C1 C2 . . 108.64(14)
C3 C1 C2 . . 108.84(14)
C4 C1 C2 . . 111.33(14)
C1 C3 H11 . . 109.5
C1 C3 H10 . . 109.5
H11 C3 H10 . . 109.5
C1 C3 H12 . . 109.5
H11 C3 H12 . . 109.5
H10 C3 H12 . . 109.5
C1 C4 H8 . . 109.5
C1 C4 H7 . . 109.5
H8 C4 H7 . . 109.5
C1 C4 H9 . . 109.5
H8 C4 H9 . . 109.5
H7 C4 H9 . . 109.5
O1 C2 C1 . . 114.11(14)
O1 C2 H5 . . 108.7
C1 C2 H5 . . 108.7
O1 C2 H6 . . 108.7
C1 C2 H6 . . 108.7
H5 C2 H6 . . 107.6

loop_
_geom_bond_atom_site_label_1
_geom_bond_atom_site_label_2
_geom_bond_distance
O3 C5 1.283(3)
O2 C5 1.2934(17)
O1 C2 1.412(2)
O1 H1 0.85(3)
N1 C1 1.508(2)
N1 H3 0.92(3)
N1 H4 0.92(3)
N1 H2 0.99(3)
C1 C3 1.523(2)
C1 C4 1.523(2)
C1 C2 1.532(3)
C3 H11 0.9800
C3 H10 0.9800
C3 H12 0.9800
C4 H8 0.9800
C4 H7 0.9800
C4 H9 0.9800
C2 H5 0.9900
C2 H6 0.9900

loop_
_geom_hbond_atom_site_label_D
_geom_hbond_atom_site_label_H
_geom_hbond_atom_site_label_A
_geom_hbond_site_symmetry_A
_geom_hbond_distance_DH
_geom_hbond_distance_HA
_geom_hbond_distance_DA
_geom_hbond_angle_DHA
C4 H8 O1 7_656 0.98 2.58 3.498(2) 155.5
N1 H3 O2 . 0.92(3) 1.94(3) 2.8536(18) 173(2)
N1 H4 O3 3_545 0.92(3) 1.84(3) 2.7403(19) 169(3)
O1 H1 O2 4_646 0.85(3) 1.90(4) 2.738(2) 168(3)
N1 H2 O2 4_656 0.99(3) 1.84(3) 2.823(2) 171(3)

loop_
_geom_torsion_atom_site_label_1
_geom_torsion_atom_site_label_2
_geom_torsion_atom_site_label_3
_geom_torsion_atom_site_label_4
_geom_torsion
N1 C1 C2 O1 -71.47(18)
C3 C1 C2 O1 170.81(14)
C4 C1 C2 O1 47.3(2)
